data_7029080
loop_
_publ_author_name
'Krytchankou, Ilya S.'
'Krupenya, Dmitry V.'
'Karttunen, Antti J.'
'Tunik, Sergey P.'
'Pakkanen, Tapani A.'
'Chou, Pi-Tai'
'Koshevoy, Igor O.'

_publ_section_title
;
 Triphosphine-supported bimetallic Au(I)-M(I) (M = Ag, Cu) alkynyl
 clusters.
;
_journal_issue 8
_journal_name_full 'Dalton transactions (Cambridge, England : 2003)'
_journal_page_first 3383
_journal_page_last 3394
_journal_paper_doi 10.1039/c3dt52658e
_journal_volume 43
_journal_year 2014
_chemical_formula_moiety 'C56 H62 Au3 Cu O3 P3, F6 P, 4(C H2 Cl2)'
_chemical_formula_sum 'C60 H70 Au3 Cl8 Cu F6 O3 P4'
_chemical_formula_weight 2015.08
_chemical_name_systematic
; 
 ? 
;
_space_group_IT_number 2
_symmetry_cell_setting triclinic
_symmetry_space_group_name_Hall '-P 1'
_symmetry_space_group_name_H-M 'P -1'
_atom_sites_solution_hydrogens geom
_atom_sites_solution_primary direct
_atom_sites_solution_secondary difmap
_audit_creation_method SHELXL-97
_cell_angle_alpha 98.668(2)
_cell_angle_beta 103.591(2)
_cell_angle_gamma 93.497(2)
_cell_formula_units_Z 4
_cell_length_a 12.5790(4)
_cell_length_b 22.2737(7)
_cell_length_c 26.5801(8)
_cell_measurement_reflns_used 9385
_cell_measurement_temperature 150(2)
_cell_measurement_theta_max 41.00
_cell_measurement_theta_min 2.65
_cell_volume 7119.9(4)
_computing_cell_refinement 'SAINT (Bruker AXS, 2009)'
_computing_data_collection 'APEX2 (Bruker AXS, 2010)'
_computing_data_reduction 'SAINT (Bruker AXS, 2009)'
_computing_molecular_graphics 'Diamond v.3.2g (Brandenburg, 2011)'
_computing_publication_material 'SHELXL-97 (Sheldrick, 2008)'
_computing_structure_refinement 'SHELXL-97 (Sheldrick, 2008)'
_computing_structure_solution 'SHELXS-97 (Sheldrick, 2008)'
_diffrn_ambient_temperature 150(2)
_diffrn_detector_area_resol_mean 16
_diffrn_measured_fraction_theta_full 0.994
_diffrn_measured_fraction_theta_max 0.994
_diffrn_measurement_device '62mm x 62mm CCD camera on three-circle goniostat'
_diffrn_measurement_device_type 'Bruker SMART APEX II CCD'
_diffrn_measurement_method '\f scans and \w scans'
_diffrn_radiation_monochromator 'flat graphite crystal'
_diffrn_radiation_source 'fine-focus sealed tube'
_diffrn_radiation_type MoK\a
_diffrn_radiation_wavelength 0.71073
_diffrn_reflns_av_R_equivalents 0.0380
_diffrn_reflns_av_sigmaI/netI 0.0249
_diffrn_reflns_limit_h_max 15
_diffrn_reflns_limit_h_min -15
_diffrn_reflns_limit_k_max 26
_diffrn_reflns_limit_k_min -26
_diffrn_reflns_limit_l_max 32
_diffrn_reflns_limit_l_min -32
_diffrn_reflns_number 168004
_diffrn_reflns_theta_full 25.50
_diffrn_reflns_theta_max 25.50
_diffrn_reflns_theta_min 1.60
_exptl_absorpt_coefficient_mu 6.904
_exptl_absorpt_correction_T_max 0.1596
_exptl_absorpt_correction_T_min 0.0663
_exptl_absorpt_correction_type numerical
_exptl_absorpt_process_details 'SADABS (Sheldrick, 2008)'
_exptl_crystal_colour yellow
_exptl_crystal_density_diffrn 1.880
_exptl_crystal_density_method 'not measured'
_exptl_crystal_description block
_exptl_crystal_F_000 3880
_exptl_crystal_size_max 0.86
_exptl_crystal_size_mid 0.79
_exptl_crystal_size_min 0.42
_refine_diff_density_max 4.455
_refine_diff_density_min -2.837
_refine_diff_density_rms 0.171
_refine_ls_extinction_method none
_refine_ls_goodness_of_fit_ref 1.060
_refine_ls_hydrogen_treatment constr
_refine_ls_matrix_type full
_refine_ls_number_parameters 1556
_refine_ls_number_reflns 26371
_refine_ls_number_restraints 49
_refine_ls_restrained_S_all 1.065
_refine_ls_R_factor_all 0.0450
_refine_ls_R_factor_gt 0.0363
_refine_ls_shift/su_max 0.002
_refine_ls_shift/su_mean 0.000
_refine_ls_structure_factor_coef Fsqd
_refine_ls_weighting_details 'calc w=1/[\s^2^(Fo^2^)+(0.0392P)^2^+76.7084P] where P=(Fo^2^+2Fc^2^)/3'
_refine_ls_weighting_scheme calc
_refine_ls_wR_factor_gt 0.0915
_refine_ls_wR_factor_ref 0.0985
_reflns_number_gt 23176
_reflns_number_total 26371
_reflns_threshold_expression >2sigma(I)
_cod_data_source_file c3dt52658e.txt
_cod_data_source_block 2a
_cod_database_code 7029080

loop_
_symmetry_equiv_pos_as_xyz
'x, y, z'
'-x, -y, -z'

loop_
_atom_site_label
_atom_site_type_symbol
_atom_site_fract_x
_atom_site_fract_y
_atom_site_fract_z
_atom_site_U_iso_or_equiv
_atom_site_adp_type
_atom_site_occupancy
_atom_site_symmetry_multiplicity
_atom_site_calc_flag
_atom_site_refinement_flags
_atom_site_disorder_assembly
_atom_site_disorder_group
C1 C 0.9820(6) 0.6972(3) 0.3464(3) 0.0244(14) Uani 1 1 d . . .
C2 C 1.0589(6) 0.7128(3) 0.3854(2) 0.0230(14) Uani 1 1 d . . .
C3 C 0.7544(5) 0.7607(3) 0.3792(2) 0.0192(13) Uani 1 1 d . . .
C4 C 0.7570(6) 0.7363(3) 0.4163(3) 0.0228(14) Uani 1 1 d . . .
C5 C 0.9803(6) 0.8650(3) 0.4201(3) 0.0245(14) Uani 1 1 d . . .
C6 C 0.9990(6) 0.8527(3) 0.4634(3) 0.0232(14) Uani 1 1 d . . .
C7 C 1.1677(6) 0.7186(3) 0.4237(3) 0.0265(15) Uani 1 1 d . . .
C8 C 1.2354(6) 0.7787(3) 0.4258(3) 0.0294(16) Uani 1 1 d . . .
H8A H 1.1918 0.8130 0.4330 0.035 Uiso 1 1 calc R . .
H8B H 1.3023 0.7832 0.4550 0.035 Uiso 1 1 calc R . .
C9 C 1.2687(7) 0.7819(4) 0.3749(3) 0.0390(19) Uani 1 1 d . . .
H9A H 1.2021 0.7820 0.3464 0.047 Uiso 1 1 calc R . .
H9B H 1.3157 0.8204 0.3788 0.047 Uiso 1 1 calc R . .
C10 C 1.3300(8) 0.7289(5) 0.3604(4) 0.051(2) Uani 1 1 d . . .
H10A H 1.4006 0.7312 0.3870 0.061 Uiso 1 1 calc R . .
H10B H 1.3466 0.7310 0.3261 0.061 Uiso 1 1 calc R . .
C11 C 1.2639(8) 0.6691(4) 0.3571(4) 0.047(2) Uani 1 1 d . . .
H11A H 1.3082 0.6351 0.3498 0.057 Uiso 1 1 calc R . .
H11B H 1.1975 0.6647 0.3277 0.057 Uiso 1 1 calc R . .
C12 C 1.2296(7) 0.6652(4) 0.4080(3) 0.0389(19) Uani 1 1 d . . .
H12A H 1.1823 0.6266 0.4035 0.047 Uiso 1 1 calc R . .
H12B H 1.2960 0.6644 0.4365 0.047 Uiso 1 1 calc R . .
C13 C 0.7514(6) 0.6985(3) 0.4576(3) 0.0236(14) Uani 1 1 d . . .
C14 C 0.8177(7) 0.6440(3) 0.4511(3) 0.0325(17) Uani 1 1 d . . .
H14A H 0.8202 0.6216 0.4808 0.039 Uiso 1 1 calc R . .
H14B H 0.8941 0.6586 0.4519 0.039 Uiso 1 1 calc R . .
C15 C 0.7670(8) 0.6009(4) 0.3995(4) 0.043(2) Uani 1 1 d . . .
H15A H 0.7721 0.6220 0.3698 0.052 Uiso 1 1 calc R . .
H15B H 0.8089 0.5648 0.3973 0.052 Uiso 1 1 calc R . .
C16 C 0.6473(8) 0.5800(4) 0.3948(4) 0.053(2) Uani 1 1 d . . .
H16A H 0.6428 0.5542 0.4217 0.064 Uiso 1 1 calc R . .
H16B H 0.6153 0.5550 0.3598 0.064 Uiso 1 1 calc R . .
C17 C 0.5811(7) 0.6342(4) 0.4024(3) 0.041(2) Uani 1 1 d . . .
H17A H 0.5767 0.6566 0.3726 0.049 Uiso 1 1 calc R . .
H17B H 0.5053 0.6191 0.4022 0.049 Uiso 1 1 calc R . .
C18 C 0.6319(6) 0.6774(3) 0.4534(3) 0.0307(16) Uani 1 1 d . . .
H18A H 0.6275 0.6566 0.4833 0.037 Uiso 1 1 calc R . .
H18B H 0.5897 0.7134 0.4555 0.037 Uiso 1 1 calc R . .
C19 C 1.0249(6) 0.8436(3) 0.5191(3) 0.0243(14) Uani 1 1 d . . .
C20 C 1.1456(6) 0.8656(3) 0.5465(3) 0.0284(15) Uani 1 1 d . . .
H20A H 1.1631 0.8548 0.5821 0.034 Uiso 1 1 calc R . .
H20B H 1.1937 0.8445 0.5265 0.034 Uiso 1 1 calc R . .
C21 C 1.1686(6) 0.9345(3) 0.5507(3) 0.0331(17) Uani 1 1 d . . .
H21A H 1.2458 0.9475 0.5701 0.040 Uiso 1 1 calc R . .
H21B H 1.1585 0.9448 0.5150 0.040 Uiso 1 1 calc R . .
C22 C 1.0924(7) 0.9689(4) 0.5787(3) 0.0391(19) Uani 1 1 d . . .
H22A H 1.1090 0.9628 0.6157 0.047 Uiso 1 1 calc R . .
H22B H 1.1054 1.0131 0.5783 0.047 Uiso 1 1 calc R . .
C23 C 0.9732(7) 0.9470(4) 0.5525(3) 0.0362(18) Uani 1 1 d . . .
H23A H 0.9545 0.9579 0.5169 0.043 Uiso 1 1 calc R . .
H23B H 0.9260 0.9681 0.5731 0.043 Uiso 1 1 calc R . .
C24 C 0.9495(6) 0.8786(4) 0.5482(3) 0.0301(16) Uani 1 1 d . . .
H24A H 0.8719 0.8661 0.5292 0.036 Uiso 1 1 calc R . .
H24B H 0.9604 0.8682 0.5839 0.036 Uiso 1 1 calc R . .
C25 C 0.7585(6) 0.6216(3) 0.1498(3) 0.0236(14) Uani 1 1 d . . .
C26 C 0.8333(7) 0.6344(4) 0.1216(3) 0.0406(19) Uani 1 1 d . . .
H26 H 0.8693 0.6745 0.1271 0.049 Uiso 1 1 calc R . .
C27 C 0.8561(8) 0.5891(5) 0.0851(4) 0.053(2) Uani 1 1 d . . .
H27 H 0.9060 0.5985 0.0649 0.063 Uiso 1 1 calc R . .
C28 C 0.8069(8) 0.5303(4) 0.0779(4) 0.051(2) Uani 1 1 d . . .
H28 H 0.8247 0.4990 0.0537 0.062 Uiso 1 1 calc R . .
C29 C 0.7324(9) 0.5176(4) 0.1057(3) 0.046(2) Uani 1 1 d . . .
H29 H 0.6971 0.4773 0.1002 0.055 Uiso 1 1 calc R . .
C30 C 0.7077(7) 0.5630(3) 0.1420(3) 0.0344(17) Uani 1 1 d . . .
H30 H 0.6561 0.5537 0.1614 0.041 Uiso 1 1 calc R . .
C31 C 0.5929(6) 0.6634(3) 0.2020(3) 0.0238(14) Uani 1 1 d . . .
C32 C 0.5635(7) 0.6518(3) 0.2471(3) 0.0344(17) Uani 1 1 d . . .
H32 H 0.6183 0.6488 0.2778 0.041 Uiso 1 1 calc R . .
C33 C 0.4533(7) 0.6447(4) 0.2467(4) 0.046(2) Uani 1 1 d . . .
H33 H 0.4321 0.6369 0.2773 0.055 Uiso 1 1 calc R . .
C34 C 0.3744(8) 0.6489(4) 0.2022(5) 0.054(3) Uani 1 1 d . . .
H34 H 0.2990 0.6444 0.2025 0.065 Uiso 1 1 calc R . .
C35 C 0.4027(7) 0.6595(4) 0.1569(4) 0.045(2) Uani 1 1 d . . .
H35 H 0.3472 0.6616 0.1263 0.054 Uiso 1 1 calc R . .
C36 C 0.5116(6) 0.6671(3) 0.1564(3) 0.0312(16) Uani 1 1 d . . .
H36 H 0.5318 0.6747 0.1255 0.037 Uiso 1 1 calc R . .
C37 C 0.5639(6) 0.8201(3) 0.1986(3) 0.0271(15) Uani 1 1 d . . .
C38 C 0.5321(7) 0.8328(5) 0.1484(3) 0.053(3) Uani 1 1 d . . .
H38 H 0.5851 0.8378 0.1287 0.064 Uiso 1 1 calc R . .
C39 C 0.4232(9) 0.8382(7) 0.1271(4) 0.074(4) Uani 1 1 d . . .
H39 H 0.4013 0.8473 0.0926 0.088 Uiso 1 1 calc R . .
C40 C 0.3463(7) 0.8307(5) 0.1545(4) 0.058(3) Uani 1 1 d . . .
H40 H 0.2713 0.8349 0.1395 0.070 Uiso 1 1 calc R . .
C41 C 0.3777(7) 0.8170(4) 0.2044(4) 0.044(2) Uani 1 1 d . . .
H41 H 0.3240 0.8105 0.2234 0.053 Uiso 1 1 calc R . .
C42 C 0.4867(6) 0.8126(3) 0.2268(3) 0.0295(16) Uani 1 1 d . . .
H42 H 0.5085 0.8044 0.2616 0.035 Uiso 1 1 calc R . .
C43 C 0.9936(5) 0.8416(3) 0.2247(3) 0.0232(14) Uani 1 1 d . . .
C44 C 1.0402(6) 0.7951(3) 0.2479(3) 0.0279(15) Uani 1 1 d . . .
H44 H 1.0409 0.7937 0.2835 0.033 Uiso 1 1 calc R . .
C45 C 1.0857(6) 0.7504(4) 0.2205(3) 0.0352(17) Uani 1 1 d . . .
H45 H 1.1173 0.7186 0.2371 0.042 Uiso 1 1 calc R . .
C46 C 1.0853(7) 0.7522(4) 0.1688(3) 0.0393(19) Uani 1 1 d . . .
H46 H 1.1162 0.7214 0.1496 0.047 Uiso 1 1 calc R . .
C47 C 1.0404(6) 0.7985(4) 0.1452(3) 0.0339(17) Uani 1 1 d . . .
H47 H 1.0400 0.7994 0.1095 0.041 Uiso 1 1 calc R . .
C48 C 0.9956(6) 0.8439(3) 0.1726(3) 0.0280(15) Uani 1 1 d . . .
H48 H 0.9665 0.8764 0.1562 0.034 Uiso 1 1 calc R . .
C49 C 0.9691(6) 0.9710(3) 0.2536(3) 0.0261(15) Uani 1 1 d . . .
C50 C 1.0524(7) 1.0044(3) 0.2942(3) 0.0357(18) Uani 1 1 d . . .
H50 H 1.0798 0.9882 0.3253 0.043 Uiso 1 1 calc R . .
C51 C 1.0947(8) 1.0609(4) 0.2891(4) 0.048(2) Uani 1 1 d . . .
H51 H 1.1523 1.0833 0.3165 0.058 Uiso 1 1 calc R . .
C52 C 1.0546(7) 1.0849(4) 0.2449(4) 0.043(2) Uani 1 1 d . . .
H52 H 1.0858 1.1235 0.2412 0.051 Uiso 1 1 calc R . .
C53 C 0.9699(8) 1.0540(4) 0.2061(3) 0.043(2) Uani 1 1 d . . .
H53 H 0.9403 1.0718 0.1761 0.052 Uiso 1 1 calc R . .
C54 C 0.9269(7) 0.9969(3) 0.2100(3) 0.0367(18) Uani 1 1 d . . .
H54 H 0.8683 0.9753 0.1826 0.044 Uiso 1 1 calc R . .
C55 C 0.7447(6) 0.7514(3) 0.1809(2) 0.0214(13) Uani 1 1 d . . .
H55A H 0.6950 0.7488 0.1455 0.026 Uiso 1 1 calc R . .
H55B H 0.8207 0.7621 0.1784 0.026 Uiso 1 1 calc R . .
C56 C 0.7802(5) 0.8822(3) 0.2219(2) 0.0211(13) Uani 1 1 d . . .
H56A H 0.7407 0.9167 0.2335 0.025 Uiso 1 1 calc R . .
H56B H 0.7789 0.8823 0.1845 0.025 Uiso 1 1 calc R . .
C57 C 0.6609(6) 0.6936(3) 0.7054(3) 0.0232(14) Uani 1 1 d . . .
C58 C 0.7008(6) 0.7088(3) 0.6714(3) 0.0231(14) Uani 1 1 d . . .
C59 C 0.4126(6) 0.7586(3) 0.6931(2) 0.0225(14) Uani 1 1 d . . .
C60 C 0.3759(6) 0.7339(3) 0.6481(3) 0.0226(14) Uani 1 1 d . . .
C61 C 0.6158(6) 0.8662(3) 0.6891(3) 0.0238(14) Uani 1 1 d . . .
C62 C 0.5900(5) 0.8556(3) 0.6415(3) 0.0230(14) Uani 1 1 d . . .
C63 C 0.7686(6) 0.7120(3) 0.6329(3) 0.0270(15) Uani 1 1 d . . .
C64 C 0.8555(6) 0.7677(3) 0.6512(3) 0.0294(16) Uani 1 1 d . . .
H64A H 0.8915 0.7727 0.6225 0.035 Uiso 1 1 calc R . .
H64B H 0.8184 0.8048 0.6585 0.035 Uiso 1 1 calc R . .
C65 C 0.9422(7) 0.7619(4) 0.6998(3) 0.0410(19) Uani 1 1 d . . .
H65A H 0.9990 0.7972 0.7081 0.049 Uiso 1 1 calc R . .
H65B H 0.9081 0.7629 0.7299 0.049 Uiso 1 1 calc R . .
C66 C 0.9956(9) 0.7040(5) 0.6927(4) 0.063(3) Uani 1 1 d . . .
H66A H 1.0379 0.7054 0.6658 0.075 Uiso 1 1 calc R . .
H66B H 1.0477 0.7005 0.7262 0.075 Uiso 1 1 calc R . .
C67 C 0.9126(9) 0.6493(4) 0.6763(4) 0.054(3) Uani 1 1 d . . .
H67A H 0.8763 0.6453 0.7050 0.065 Uiso 1 1 calc R . .
H67B H 0.9506 0.6123 0.6700 0.065 Uiso 1 1 calc R . .
C68 C 0.8260(8) 0.6537(4) 0.6267(3) 0.041(2) Uani 1 1 d . . .
H68A H 0.7707 0.6178 0.6184 0.050 Uiso 1 1 calc R . .
H68B H 0.8612 0.6529 0.5970 0.050 Uiso 1 1 calc R . .
C69 C 0.3258(6) 0.6971(3) 0.5957(2) 0.0225(14) Uani 1 1 d . . .
C70 C 0.3932(6) 0.6440(3) 0.5852(3) 0.0311(16) Uani 1 1 d . . .
H70A H 0.4704 0.6601 0.5890 0.037 Uiso 1 1 calc R . .
H70B H 0.3638 0.6224 0.5487 0.037 Uiso 1 1 calc R . .
C71 C 0.3900(7) 0.5993(4) 0.6233(3) 0.0392(19) Uani 1 1 d . . .
H71A H 0.4308 0.5642 0.6143 0.047 Uiso 1 1 calc R . .
H71B H 0.4266 0.6198 0.6595 0.047 Uiso 1 1 calc R . .
C72 C 0.2726(8) 0.5763(4) 0.6209(4) 0.046(2) Uani 1 1 d . . .
H72A H 0.2728 0.5499 0.6478 0.055 Uiso 1 1 calc R . .
H72B H 0.2391 0.5513 0.5860 0.055 Uiso 1 1 calc R . .
C73 C 0.2040(7) 0.6288(3) 0.6304(3) 0.0357(18) Uani 1 1 d . . .
H73A H 0.2322 0.6509 0.6669 0.043 Uiso 1 1 calc R . .
H73B H 0.1269 0.6124 0.6262 0.043 Uiso 1 1 calc R . .
C74 C 0.2076(6) 0.6731(3) 0.5922(3) 0.0314(16) Uani 1 1 d . . .
H74A H 0.1728 0.6521 0.5559 0.038 Uiso 1 1 calc R . .
H74B H 0.1654 0.7078 0.6004 0.038 Uiso 1 1 calc R . .
C75 C 0.5587(6) 0.8475(3) 0.5830(3) 0.0256(15) Uani 1 1 d . . .
C76 C 0.6564(6) 0.8691(3) 0.5627(3) 0.0291(16) Uani 1 1 d . . .
H76A H 0.7214 0.8489 0.5780 0.035 Uiso 1 1 calc R . .
H76B H 0.6389 0.8566 0.5240 0.035 Uiso 1 1 calc R . .
C77 C 0.6841(6) 0.9375(4) 0.5762(3) 0.0359(18) Uani 1 1 d . . .
H77A H 0.7444 0.9495 0.5605 0.043 Uiso 1 1 calc R . .
H77B H 0.7101 0.9496 0.6148 0.043 Uiso 1 1 calc R . .
C78 C 0.5849(7) 0.9712(4) 0.5563(3) 0.0384(19) Uani 1 1 d . . .
H78A H 0.6045 1.0157 0.5678 0.046 Uiso 1 1 calc R . .
H78B H 0.5639 0.9629 0.5174 0.046 Uiso 1 1 calc R . .
C79 C 0.4889(6) 0.9511(4) 0.5769(3) 0.0357(18) Uani 1 1 d . . .
H79A H 0.4241 0.9714 0.5615 0.043 Uiso 1 1 calc R . .
H79B H 0.5070 0.9640 0.6155 0.043 Uiso 1 1 calc R . .
C80 C 0.4605(6) 0.8821(4) 0.5637(3) 0.0299(16) Uani 1 1 d . . .
H80A H 0.4006 0.8707 0.5799 0.036 Uiso 1 1 calc R . .
H80B H 0.4334 0.8700 0.5252 0.036 Uiso 1 1 calc R . .
C81 C 0.6166(6) 0.6085(3) 0.8766(3) 0.0267(15) Uani 1 1 d . . .
C82 C 0.7229(7) 0.6195(4) 0.9087(3) 0.0361(18) Uani 1 1 d . . .
H82 H 0.7619 0.6589 0.9145 0.043 Uiso 1 1 calc R . .
C83 C 0.7716(8) 0.5737(4) 0.9318(4) 0.046(2) Uani 1 1 d . . .
H83 H 0.8437 0.5818 0.9541 0.055 Uiso 1 1 calc R . .
C84 C 0.7178(8) 0.5165(4) 0.9232(4) 0.048(2) Uani 1 1 d . . .
H84 H 0.7528 0.4851 0.9392 0.057 Uiso 1 1 calc R . .
C85 C 0.6132(9) 0.5045(4) 0.8914(4) 0.047(2) Uani 1 1 d . . .
H85 H 0.5755 0.4648 0.8853 0.056 Uiso 1 1 calc R . .
C86 C 0.5629(8) 0.5504(4) 0.8684(3) 0.0404(19) Uani 1 1 d . . .
H86 H 0.4904 0.5420 0.8465 0.048 Uiso 1 1 calc R . .
C87 C 0.4085(6) 0.6513(3) 0.8361(3) 0.0266(15) Uani 1 1 d . . .
C88 C 0.3354(6) 0.6421(3) 0.7869(3) 0.0314(16) Uani 1 1 d . . .
H88 H 0.3620 0.6413 0.7562 0.038 Uiso 1 1 calc R . .
C89 C 0.2231(7) 0.6340(4) 0.7828(4) 0.043(2) Uani 1 1 d . . .
H89 H 0.1728 0.6274 0.7492 0.052 Uiso 1 1 calc R . .
C90 C 0.1840(7) 0.6353(4) 0.8279(4) 0.050(2) Uani 1 1 d . . .
H90 H 0.1072 0.6299 0.8250 0.060 Uiso 1 1 calc R . .
C91 C 0.2567(7) 0.6445(4) 0.8763(4) 0.043(2) Uani 1 1 d . . .
H91 H 0.2297 0.6456 0.9069 0.051 Uiso 1 1 calc R . .
C92 C 0.3693(7) 0.6524(3) 0.8814(3) 0.0351(18) Uani 1 1 d . . .
H92 H 0.4191 0.6584 0.9151 0.042 Uiso 1 1 calc R . .
C93 C 0.4036(6) 0.8038(3) 0.8903(3) 0.0292(16) Uani 1 1 d . . .
C94 C 0.2987(7) 0.8036(4) 0.8588(3) 0.0387(19) Uani 1 1 d . . .
H94 H 0.2884 0.8036 0.8222 0.046 Uiso 1 1 calc R . .
C95 C 0.2091(8) 0.8032(5) 0.8806(4) 0.060(3) Uani 1 1 d . . .
H95 H 0.1374 0.8047 0.8594 0.071 Uiso 1 1 calc R . .
C96 C 0.2247(9) 0.8007(6) 0.9338(4) 0.068(3) Uani 1 1 d . . .
H96 H 0.1630 0.7985 0.9486 0.082 Uiso 1 1 calc R . .
C97 C 0.3287(8) 0.8013(5) 0.9652(4) 0.058(3) Uani 1 1 d . . .
H97 H 0.3389 0.8003 1.0016 0.070 Uiso 1 1 calc R . .
C98 C 0.4189(7) 0.8034(4) 0.9436(3) 0.042(2) Uani 1 1 d . . .
H98 H 0.4910 0.8045 0.9654 0.051 Uiso 1 1 calc R . .
C99 C 0.7861(7) 0.9580(3) 0.8944(3) 0.0314(17) Uani 1 1 d . . .
C100 C 0.8959(9) 0.9706(5) 0.8998(4) 0.064(3) Uani 1 1 d . . .
H100 H 0.9360 0.9405 0.8855 0.077 Uiso 1 1 calc R . .
C101 C 0.9504(10) 1.0270(5) 0.9261(5) 0.078(4) Uani 1 1 d . . .
H101 H 1.0269 1.0351 0.9292 0.093 Uiso 1 1 calc R . .
C102 C 0.8953(9) 1.0700(4) 0.9471(4) 0.055(3) Uani 1 1 d . . .
H102 H 0.9327 1.1086 0.9647 0.065 Uiso 1 1 calc R . .
C103 C 0.7857(9) 1.0581(4) 0.9431(5) 0.068(3) Uani 1 1 d . . .
H103 H 0.7468 1.0881 0.9584 0.082 Uiso 1 1 calc R . .
C104 C 0.7313(8) 1.0021(4) 0.9168(4) 0.055(3) Uani 1 1 d . . .
H104 H 0.6550 0.9940 0.9141 0.066 Uiso 1 1 calc R . .
C105 C 0.8126(6) 0.8289(3) 0.8724(3) 0.0245(14) Uani 1 1 d . . .
C106 C 0.8271(6) 0.7853(3) 0.8317(3) 0.0306(16) Uani 1 1 d . . .
H106 H 0.7932 0.7880 0.7963 0.037 Uiso 1 1 calc R . .
C107 C 0.8900(7) 0.7386(4) 0.8427(3) 0.0371(18) Uani 1 1 d . . .
H107 H 0.8995 0.7089 0.8148 0.044 Uiso 1 1 calc R . .
C108 C 0.9401(7) 0.7344(4) 0.8944(3) 0.041(2) Uani 1 1 d . . .
H108 H 0.9833 0.7019 0.9021 0.049 Uiso 1 1 calc R . .
C109 C 0.9262(6) 0.7780(4) 0.9346(3) 0.0383(19) Uani 1 1 d . . .
H109 H 0.9598 0.7751 0.9700 0.046 Uiso 1 1 calc R . .
C110 C 0.8644(6) 0.8258(4) 0.9242(3) 0.0321(17) Uani 1 1 d . . .
H110 H 0.8573 0.8563 0.9520 0.039 Uiso 1 1 calc R . .
C111 C 0.6077(6) 0.8699(3) 0.8893(2) 0.0214(13) Uani 1 1 d . . .
H11C H 0.6415 0.8683 0.9266 0.026 Uiso 1 1 calc R . .
H11D H 0.5616 0.9044 0.8884 0.026 Uiso 1 1 calc R . .
C112 C 0.5944(6) 0.7387(3) 0.8869(3) 0.0238(14) Uani 1 1 d . . .
H11E H 0.5797 0.7345 0.9213 0.029 Uiso 1 1 calc R . .
H11F H 0.6743 0.7496 0.8926 0.029 Uiso 1 1 calc R . .
C113 C 0.4222(7) 0.3920(4) 0.9873(3) 0.042(2) Uani 1 1 d . . .
H11G H 0.3756 0.4097 0.9589 0.050 Uiso 1 1 calc R . .
H11H H 0.4080 0.4108 1.0210 0.050 Uiso 1 1 calc R . .
C114 C 0.6633(9) 0.0381(4) 0.7256(4) 0.060(3) Uani 1 1 d . . .
H11I H 0.5936 0.0527 0.7314 0.072 Uiso 1 1 calc R . .
H11J H 0.6465 -0.0041 0.7057 0.072 Uiso 1 1 calc R . .
C115 C 0.6697(13) 1.0895(6) 0.3002(5) 0.085(4) Uani 1 1 d . . .
H11K H 0.6259 1.1246 0.3040 0.102 Uiso 1 1 calc R . .
H11L H 0.6841 1.0736 0.3337 0.102 Uiso 1 1 calc R . .
C116 C 0.8743(9) 0.5196(4) 0.2618(4) 0.060(3) Uani 1 1 d . . .
H11M H 0.8759 0.4891 0.2308 0.072 Uiso 1 1 calc R . .
H11N H 0.8994 0.5599 0.2550 0.072 Uiso 1 1 calc R . .
C117 C 0.3305(7) 0.0941(4) 0.5944(4) 0.045(2) Uani 1 1 d . . .
H11O H 0.3080 0.0605 0.5640 0.055 Uiso 1 1 calc R . .
H11P H 0.2723 0.1223 0.5917 0.055 Uiso 1 1 calc R . .
C118 C 0.660(2) 1.0345(10) 0.0651(8) 0.080(9) Uani 0.50 1 d P . .
H11Q H 0.7069 1.0025 0.0558 0.097 Uiso 0.50 1 calc PR . .
H11R H 0.7001 1.0748 0.0666 0.097 Uiso 0.50 1 calc PR . .
C119 C 0.8979(16) 0.4755(5) 0.8404(6) 0.120(6) Uani 1 1 d DU . .
H11S H 0.9501 0.4702 0.8733 0.144 Uiso 1 1 calc R . .
H11T H 0.8227 0.4701 0.8455 0.144 Uiso 1 1 calc R . .
O1 O 1.1448(4) 0.7158(3) 0.47418(18) 0.0351(12) Uani 1 1 d . . .
H1O H 1.0801 0.7253 0.4735 0.053 Uiso 1 1 d R . .
O2 O 0.7944(4) 0.7352(2) 0.50882(18) 0.0319(12) Uani 1 1 d . . .
H2O H 0.7666 0.7691 0.5096 0.048 Uiso 1 1 d R . .
O3 O 1.0052(4) 0.7800(2) 0.52092(19) 0.0288(11) Uani 1 1 d . . .
H3O H 0.9993 0.7759 0.5514 0.043 Uiso 1 1 d R . .
O4 O 0.6959(4) 0.7181(3) 0.58448(19) 0.0364(13) Uani 1 1 d . . .
H4O H 0.7016 0.6891 0.5608 0.055 Uiso 1 1 d R . .
O5 O 0.3216(4) 0.7346(2) 0.55587(18) 0.0318(12) Uani 1 1 d . . .
H5O H 0.2855 0.7143 0.5265 0.048 Uiso 1 1 d R . .
O6 O 0.5261(4) 0.7846(2) 0.56168(18) 0.0299(11) Uani 1 1 d . . .
H6O H 0.4849 0.7702 0.5790 0.045 Uiso 1 1 d R . .
F1 F 0.2567(4) 0.1851(2) 0.91251(17) 0.0421(11) Uani 1 1 d . . .
F2 F 0.1297(4) 0.1493(2) 0.95079(17) 0.0414(11) Uani 1 1 d . . .
F3 F 0.2975(4) 0.1887(2) 1.00095(16) 0.0401(11) Uani 1 1 d . . .
F4 F 0.2477(5) 0.0876(2) 0.98841(17) 0.0471(13) Uani 1 1 d . . .
F5 F 0.3763(4) 0.1237(3) 0.9504(2) 0.0552(14) Uani 1 1 d . . .
F6 F 0.2077(5) 0.0843(2) 0.90013(17) 0.0498(13) Uani 1 1 d . . .
F7 F 0.1027(11) 0.6579(9) 0.9648(4) 0.221(9) Uani 1 1 d . . .
F8 F 0.1849(13) 0.7066(6) 1.0383(8) 0.218(8) Uani 1 1 d . . .
F9 F 0.2165(6) 0.6104(4) 1.0144(3) 0.095(2) Uani 1 1 d . . .
F10 F 0.1355(7) 0.6386(4) 1.0794(3) 0.102(3) Uani 1 1 d . . .
F11 F 0.0452(8) 0.5820(4) 1.0072(4) 0.124(3) Uani 1 1 d . . .
F12 F 0.0075(7) 0.6753(4) 1.0234(4) 0.113(3) Uani 1 1 d . . .
P1 P 0.73599(14) 0.67752(8) 0.20232(6) 0.0196(3) Uani 1 1 d . . .
P2 P 0.70644(14) 0.81113(8) 0.22701(6) 0.0194(3) Uani 1 1 d . . .
P3 P 0.92375(14) 0.89498(7) 0.26054(6) 0.0205(3) Uani 1 1 d . . .
P4 P 0.55318(15) 0.66590(8) 0.84180(6) 0.0212(3) Uani 1 1 d . . .
P5 P 0.51917(14) 0.79941(8) 0.86056(6) 0.0202(3) Uani 1 1 d . . .
P6 P 0.71739(15) 0.88543(8) 0.85692(7) 0.0230(4) Uani 1 1 d . . .
P7 P 0.25266(18) 0.13673(9) 0.95060(7) 0.0324(4) Uani 1 1 d . . .
P8 P 0.1169(2) 0.64703(13) 1.02086(10) 0.0513(6) Uani 1 1 d . . .
Cu1 Cu 0.93015(7) 0.76942(4) 0.39301(3) 0.02365(17) Uani 1 1 d . . .
Cu2 Cu 0.57881(7) 0.76945(4) 0.68407(3) 0.02377(17) Uani 1 1 d . . .
Au1 Au 0.86134(2) 0.683946(11) 0.280551(9) 0.02017(6) Uani 1 1 d . . .
Au2 Au 0.73795(2) 0.788677(11) 0.309426(9) 0.02015(6) Uani 1 1 d . . .
Au3 Au 0.94900(2) 0.880173(11) 0.345284(9) 0.02195(6) Uani 1 1 d . . .
Au4 Au 0.60348(2) 0.676692(11) 0.766756(9) 0.02144(6) Uani 1 1 d . . .
Au5 Au 0.46818(2) 0.782724(11) 0.771320(9) 0.02039(6) Uani 1 1 d . . .
Au6 Au 0.65842(2) 0.878287(11) 0.767999(9) 0.02288(6) Uani 1 1 d . . .
Cl1 Cl 0.5593(2) 0.40902(17) 0.98885(11) 0.0775(9) Uani 1 1 d . . .
Cl2 Cl 0.3870(3) 0.31331(12) 0.97692(10) 0.0684(8) Uani 1 1 d . . .
Cl3 Cl 0.7181(3) 0.08518(12) 0.68844(11) 0.0646(7) Uani 1 1 d . . .
Cl4 Cl 0.7549(3) 0.03787(12) 0.78635(10) 0.0628(7) Uani 1 1 d . . .
Cl5 Cl 0.5875(5) 1.0296(3) 0.2478(2) 0.1409(19) Uani 1 1 d . . .
Cl6 Cl 0.7885(5) 1.1140(4) 0.2902(2) 0.163(2) Uani 1 1 d . . .
Cl7 Cl 0.7326(4) 0.52108(16) 0.26568(14) 0.0919(11) Uani 1 1 d . . .
Cl8 Cl 0.9589(5) 0.5049(2) 0.3096(2) 0.1342(18) Uani 1 1 d . . .
Cl9 Cl 0.3431(2) 0.06385(10) 0.65273(10) 0.0539(6) Uani 1 1 d . . .
Cl10 Cl 0.4530(2) 0.13314(14) 0.59231(12) 0.0682(7) Uani 1 1 d . . .
Cl11 Cl 0.5303(6) 1.0253(4) 0.0154(3) 0.099(2) Uani 0.50 1 d P . .
Cl12 Cl 0.6361(6) 1.0294(3) 0.1258(2) 0.082(2) Uani 0.50 1 d P . .
Cl13 Cl 0.9099(5) 0.4214(3) 0.7922(3) 0.1571(15) Uani 1 1 d D . .
Cl14 Cl 0.9230(5) 0.5495(3) 0.8288(3) 0.1571(15) Uani 1 1 d DU . .
C120 C 0.620(2) 0.503(3) 0.7438(9) 0.120(6) Uani 0.461(8) 1 d PDU A 1
H12C H 0.6646 0.5372 0.7700 0.144 Uiso 0.461(8) 1 calc PR A 1
H12D H 0.6330 0.4649 0.7577 0.144 Uiso 0.461(8) 1 calc PR A 1
Cl15 Cl 0.6599(13) 0.4996(6) 0.6869(6) 0.1571(15) Uani 0.461(8) 1 d PDU A 1
Cl16 Cl 0.4841(12) 0.5143(6) 0.7354(6) 0.1571(15) Uani 0.461(8) 1 d PDU A 1
Cl26 Cl 0.6095(12) 0.5093(5) 0.7384(4) 0.163(6) Uani 0.539(8) 1 d PD A 2
Cl25 Cl 0.6727(9) 0.4999(4) 0.6413(4) 0.129(4) Uani 0.539(8) 1 d PD A 2
C220 C 0.719(3) 0.5274(13) 0.7087(8) 0.096(8) Uani 0.539(8) 1 d PDU A 2
H22C H 0.7381 0.5721 0.7151 0.115 Uiso 0.539(8) 1 calc PR A 2
H22D H 0.7848 0.5079 0.7239 0.115 Uiso 0.539(8) 1 calc PR A 2
C121 C 0.038(2) 0.5389(14) 0.4606(11) 0.113(11) Uani 0.50 1 d PD . .
H12E H -0.0196 0.5298 0.4272 0.136 Uiso 0.50 1 calc PR . .
H12F H 0.0616 0.5832 0.4669 0.136 Uiso 0.50 1 calc PR . .
Cl17 Cl 0.1468(12) 0.5011(7) 0.4521(6) 0.178(4) Uani 0.50 1 d PD . .
Cl18 Cl -0.0201(13) 0.5243(7) 0.5096(6) 0.178(4) Uani 0.50 1 d PD . .

loop_
_atom_site_aniso_label
_atom_site_aniso_U_11
_atom_site_aniso_U_22
_atom_site_aniso_U_33
_atom_site_aniso_U_23
_atom_site_aniso_U_13
_atom_site_aniso_U_12
C1 0.028(4) 0.021(3) 0.024(4) 0.001(3) 0.008(3) 0.004(3)
C2 0.026(4) 0.024(3) 0.017(3) -0.001(3) 0.002(3) 0.004(3)
C3 0.023(3) 0.014(3) 0.021(3) 0.003(2) 0.005(3) 0.000(2)
C4 0.025(4) 0.025(3) 0.020(3) 0.001(3) 0.009(3) 0.003(3)
C5 0.026(4) 0.025(3) 0.019(3) 0.001(3) 0.001(3) 0.001(3)
C6 0.020(3) 0.022(3) 0.026(4) 0.000(3) 0.005(3) 0.001(3)
C7 0.027(4) 0.032(4) 0.019(3) 0.006(3) 0.002(3) 0.006(3)
C8 0.026(4) 0.031(4) 0.026(4) 0.004(3) -0.003(3) 0.002(3)
C9 0.031(4) 0.047(5) 0.041(5) 0.014(4) 0.009(4) 0.005(4)
C10 0.047(6) 0.070(7) 0.043(5) 0.014(5) 0.021(4) 0.014(5)
C11 0.051(6) 0.049(5) 0.042(5) -0.003(4) 0.014(4) 0.017(4)
C12 0.036(4) 0.038(4) 0.041(5) 0.008(4) 0.001(4) 0.015(4)
C13 0.031(4) 0.024(3) 0.018(3) 0.005(3) 0.010(3) -0.003(3)
C14 0.033(4) 0.030(4) 0.037(4) 0.013(3) 0.009(3) 0.004(3)
C15 0.055(6) 0.021(4) 0.053(5) 0.000(3) 0.018(4) 0.007(4)
C16 0.061(6) 0.034(5) 0.059(6) -0.007(4) 0.017(5) -0.016(4)
C17 0.033(4) 0.048(5) 0.034(4) 0.000(4) 0.005(3) -0.015(4)
C18 0.033(4) 0.035(4) 0.027(4) 0.010(3) 0.013(3) -0.003(3)
C19 0.025(4) 0.028(4) 0.018(3) 0.001(3) 0.005(3) -0.003(3)
C20 0.024(4) 0.037(4) 0.022(3) -0.002(3) 0.004(3) 0.005(3)
C21 0.022(4) 0.036(4) 0.037(4) -0.003(3) 0.005(3) -0.003(3)
C22 0.032(4) 0.040(4) 0.039(4) -0.011(4) 0.007(3) 0.001(3)
C23 0.031(4) 0.043(5) 0.034(4) 0.000(3) 0.012(3) 0.006(3)
C24 0.023(4) 0.047(4) 0.022(3) 0.004(3) 0.009(3) 0.002(3)
C25 0.023(3) 0.026(3) 0.018(3) -0.002(3) 0.000(3) 0.002(3)
C26 0.033(4) 0.048(5) 0.039(5) -0.006(4) 0.014(4) -0.003(4)
C27 0.043(5) 0.070(7) 0.044(5) -0.006(5) 0.019(4) 0.006(5)
C28 0.060(6) 0.045(5) 0.038(5) -0.016(4) 0.003(4) 0.021(5)
C29 0.071(7) 0.028(4) 0.034(4) -0.003(3) 0.009(4) 0.004(4)
C30 0.046(5) 0.025(4) 0.031(4) 0.003(3) 0.009(3) 0.001(3)
C31 0.021(3) 0.019(3) 0.030(4) 0.001(3) 0.008(3) -0.004(3)
C32 0.037(4) 0.027(4) 0.040(4) 0.001(3) 0.017(4) -0.005(3)
C33 0.040(5) 0.037(5) 0.066(6) -0.001(4) 0.032(5) -0.005(4)
C34 0.027(5) 0.040(5) 0.093(8) -0.007(5) 0.025(5) -0.001(4)
C35 0.025(4) 0.033(4) 0.064(6) -0.012(4) 0.000(4) -0.005(3)
C36 0.023(4) 0.031(4) 0.034(4) 0.000(3) 0.000(3) -0.002(3)
C37 0.018(3) 0.037(4) 0.025(4) 0.002(3) 0.004(3) 0.005(3)
C38 0.031(5) 0.105(8) 0.030(4) 0.029(5) 0.007(4) 0.021(5)
C39 0.048(6) 0.139(11) 0.033(5) 0.017(6) 0.000(4) 0.037(7)
C40 0.023(4) 0.094(8) 0.051(6) 0.002(5) 0.000(4) 0.018(5)
C41 0.028(4) 0.041(5) 0.065(6) -0.002(4) 0.020(4) 0.003(4)
C42 0.022(4) 0.029(4) 0.039(4) 0.003(3) 0.010(3) 0.007(3)
C43 0.020(3) 0.026(3) 0.021(3) 0.002(3) 0.003(3) -0.004(3)
C44 0.027(4) 0.026(4) 0.031(4) 0.008(3) 0.007(3) 0.000(3)
C45 0.030(4) 0.031(4) 0.043(5) 0.010(3) 0.004(3) 0.004(3)
C46 0.030(4) 0.046(5) 0.042(5) -0.004(4) 0.014(4) 0.009(4)
C47 0.034(4) 0.042(4) 0.027(4) 0.002(3) 0.013(3) 0.001(3)
C48 0.029(4) 0.029(4) 0.024(4) 0.005(3) 0.003(3) -0.001(3)
C49 0.035(4) 0.020(3) 0.024(3) 0.002(3) 0.011(3) -0.001(3)
C50 0.036(4) 0.026(4) 0.041(4) 0.003(3) 0.005(4) 0.003(3)
C51 0.041(5) 0.028(4) 0.067(6) -0.004(4) 0.008(4) -0.010(4)
C52 0.047(5) 0.024(4) 0.065(6) 0.008(4) 0.031(5) -0.002(4)
C53 0.067(6) 0.031(4) 0.040(5) 0.013(4) 0.025(4) 0.003(4)
C54 0.051(5) 0.029(4) 0.028(4) 0.005(3) 0.008(4) -0.007(4)
C55 0.021(3) 0.024(3) 0.016(3) 0.002(3) 0.002(3) -0.002(3)
C56 0.023(3) 0.022(3) 0.018(3) 0.006(3) 0.003(3) 0.001(3)
C57 0.025(4) 0.024(3) 0.022(3) 0.006(3) 0.008(3) 0.004(3)
C58 0.028(4) 0.021(3) 0.020(3) 0.002(3) 0.008(3) 0.000(3)
C59 0.025(4) 0.023(3) 0.017(3) 0.001(3) 0.003(3) -0.007(3)
C60 0.022(3) 0.020(3) 0.026(4) 0.008(3) 0.004(3) 0.001(3)
C61 0.029(4) 0.021(3) 0.023(4) 0.007(3) 0.008(3) -0.005(3)
C62 0.020(3) 0.026(3) 0.023(4) 0.006(3) 0.006(3) -0.001(3)
C63 0.034(4) 0.030(4) 0.023(3) 0.007(3) 0.014(3) 0.008(3)
C64 0.030(4) 0.030(4) 0.035(4) 0.010(3) 0.018(3) 0.007(3)
C65 0.034(5) 0.048(5) 0.039(5) 0.004(4) 0.006(4) 0.005(4)
C66 0.048(6) 0.080(8) 0.062(7) 0.016(6) 0.008(5) 0.030(6)
C67 0.068(7) 0.046(5) 0.064(6) 0.025(5) 0.030(5) 0.037(5)
C68 0.056(6) 0.032(4) 0.045(5) 0.004(4) 0.028(4) 0.014(4)
C69 0.023(4) 0.029(4) 0.014(3) 0.006(3) 0.002(3) 0.003(3)
C70 0.032(4) 0.031(4) 0.028(4) -0.002(3) 0.007(3) 0.005(3)
C71 0.042(5) 0.026(4) 0.046(5) 0.007(3) 0.001(4) 0.008(3)
C72 0.056(6) 0.027(4) 0.051(5) 0.010(4) 0.008(4) -0.005(4)
C73 0.038(4) 0.031(4) 0.037(4) 0.010(3) 0.006(3) -0.009(3)
C74 0.031(4) 0.031(4) 0.027(4) 0.005(3) 0.000(3) -0.007(3)
C75 0.021(3) 0.033(4) 0.022(3) 0.007(3) 0.003(3) -0.001(3)
C76 0.028(4) 0.040(4) 0.027(4) 0.019(3) 0.012(3) 0.010(3)
C77 0.026(4) 0.041(4) 0.047(5) 0.020(4) 0.013(3) 0.003(3)
C78 0.034(4) 0.042(5) 0.046(5) 0.022(4) 0.011(4) 0.010(4)
C79 0.029(4) 0.041(4) 0.039(4) 0.009(3) 0.008(3) 0.013(3)
C80 0.022(4) 0.044(4) 0.024(4) 0.010(3) 0.005(3) 0.005(3)
C81 0.035(4) 0.028(4) 0.023(3) 0.009(3) 0.014(3) 0.004(3)
C82 0.033(4) 0.038(4) 0.041(4) 0.012(4) 0.012(3) 0.003(3)
C83 0.040(5) 0.059(6) 0.043(5) 0.021(4) 0.010(4) 0.015(4)
C84 0.068(7) 0.046(5) 0.045(5) 0.031(4) 0.024(5) 0.029(5)
C85 0.072(7) 0.024(4) 0.050(5) 0.017(4) 0.019(5) 0.006(4)
C86 0.047(5) 0.032(4) 0.044(5) 0.014(4) 0.010(4) 0.000(4)
C87 0.028(4) 0.025(3) 0.026(4) 0.006(3) 0.007(3) -0.007(3)
C88 0.033(4) 0.026(4) 0.033(4) 0.008(3) 0.005(3) 0.000(3)
C89 0.032(5) 0.035(4) 0.058(6) 0.011(4) 0.004(4) 0.001(4)
C90 0.029(5) 0.041(5) 0.083(7) 0.018(5) 0.015(5) 0.000(4)
C91 0.039(5) 0.033(4) 0.066(6) 0.015(4) 0.029(4) -0.001(4)
C92 0.042(5) 0.032(4) 0.035(4) 0.010(3) 0.016(4) -0.003(3)
C93 0.023(4) 0.031(4) 0.031(4) -0.005(3) 0.011(3) -0.007(3)
C94 0.030(4) 0.047(5) 0.035(4) -0.001(4) 0.008(3) -0.002(4)
C95 0.030(5) 0.076(7) 0.064(7) -0.012(5) 0.013(4) -0.004(5)
C96 0.041(6) 0.097(9) 0.064(7) -0.017(6) 0.031(5) -0.010(6)
C97 0.052(6) 0.083(7) 0.039(5) -0.008(5) 0.026(4) -0.017(5)
C98 0.039(5) 0.059(5) 0.025(4) -0.006(4) 0.013(3) -0.007(4)
C99 0.043(5) 0.025(4) 0.022(4) 0.001(3) 0.006(3) -0.014(3)
C100 0.059(7) 0.052(6) 0.078(7) -0.028(5) 0.043(6) -0.026(5)
C101 0.062(7) 0.063(7) 0.095(9) -0.022(6) 0.030(7) -0.047(6)
C102 0.062(7) 0.034(5) 0.057(6) -0.006(4) 0.008(5) -0.019(4)
C103 0.058(7) 0.033(5) 0.095(9) -0.018(5) 0.003(6) 0.003(5)
C104 0.045(6) 0.031(5) 0.078(7) -0.008(4) 0.005(5) -0.003(4)
C105 0.024(4) 0.029(4) 0.021(3) 0.006(3) 0.007(3) -0.007(3)
C106 0.027(4) 0.033(4) 0.031(4) 0.012(3) 0.003(3) -0.006(3)
C107 0.037(5) 0.036(4) 0.039(4) 0.006(3) 0.012(4) 0.002(3)
C108 0.029(4) 0.046(5) 0.051(5) 0.021(4) 0.007(4) 0.008(4)
C109 0.026(4) 0.055(5) 0.034(4) 0.021(4) 0.001(3) 0.002(4)
C110 0.022(4) 0.045(4) 0.026(4) 0.007(3) 0.003(3) -0.008(3)
C111 0.026(4) 0.023(3) 0.013(3) 0.002(2) 0.003(3) -0.003(3)
C112 0.029(4) 0.022(3) 0.019(3) 0.004(3) 0.005(3) -0.005(3)
C113 0.042(5) 0.041(5) 0.040(5) 0.007(4) 0.008(4) -0.001(4)
C114 0.065(7) 0.040(5) 0.068(7) 0.016(5) 0.001(5) -0.008(5)
C115 0.119(12) 0.071(8) 0.078(9) 0.020(7) 0.038(8) 0.035(8)
C116 0.072(7) 0.015(4) 0.082(7) -0.016(4) 0.013(6) -0.002(4)
C117 0.043(5) 0.036(5) 0.051(5) -0.005(4) 0.006(4) 0.010(4)
C118 0.15(2) 0.046(12) 0.057(13) 0.014(10) 0.024(14) 0.065(14)
C119 0.115(8) 0.134(8) 0.120(8) 0.025(6) 0.042(6) 0.032(6)
O1 0.029(3) 0.059(4) 0.017(2) 0.011(2) 0.002(2) 0.005(2)
O2 0.040(3) 0.038(3) 0.017(2) 0.004(2) 0.010(2) -0.007(2)
O3 0.031(3) 0.033(3) 0.022(2) 0.010(2) 0.004(2) -0.002(2)
O4 0.036(3) 0.057(4) 0.020(3) 0.008(2) 0.011(2) 0.008(3)
O5 0.035(3) 0.040(3) 0.017(2) 0.013(2) -0.004(2) -0.003(2)
O6 0.031(3) 0.034(3) 0.022(2) 0.002(2) 0.007(2) -0.004(2)
F1 0.049(3) 0.051(3) 0.029(2) 0.019(2) 0.010(2) -0.004(2)
F2 0.037(3) 0.056(3) 0.030(2) 0.010(2) 0.0060(19) -0.004(2)
F3 0.049(3) 0.041(3) 0.024(2) 0.0027(19) 0.0011(19) -0.015(2)
F4 0.076(4) 0.039(3) 0.024(2) 0.0099(19) 0.006(2) -0.005(2)
F5 0.046(3) 0.081(4) 0.039(3) 0.015(3) 0.006(2) 0.012(3)
F6 0.070(4) 0.050(3) 0.021(2) -0.001(2) 0.000(2) 0.000(3)
F7 0.191(11) 0.46(2) 0.125(8) 0.205(13) 0.112(9) 0.232(15)
F8 0.216(15) 0.104(9) 0.34(2) 0.038(11) 0.110(15) -0.060(9)
F9 0.073(5) 0.125(6) 0.112(6) 0.046(5) 0.047(4) 0.055(5)
F10 0.094(6) 0.161(8) 0.046(4) 0.004(4) 0.007(4) 0.037(5)
F11 0.092(6) 0.108(7) 0.156(9) -0.032(6) 0.037(6) -0.021(5)
F12 0.076(5) 0.136(7) 0.172(9) 0.085(7) 0.068(6) 0.068(5)
P1 0.0197(8) 0.0209(8) 0.0154(8) 0.0000(6) 0.0019(6) -0.0020(6)
P2 0.0198(8) 0.0225(8) 0.0158(8) 0.0044(6) 0.0038(6) -0.0005(7)
P3 0.0242(9) 0.0187(8) 0.0173(8) 0.0029(6) 0.0035(7) -0.0021(7)
P4 0.0252(9) 0.0207(8) 0.0188(8) 0.0065(6) 0.0069(7) -0.0019(7)
P5 0.0199(8) 0.0226(8) 0.0170(8) 0.0029(6) 0.0039(6) -0.0023(7)
P6 0.0274(9) 0.0232(9) 0.0169(8) 0.0038(7) 0.0044(7) -0.0055(7)
P7 0.0396(11) 0.0379(11) 0.0165(9) 0.0067(8) 0.0018(8) -0.0061(9)
P8 0.0418(13) 0.0741(17) 0.0486(14) 0.0242(12) 0.0180(11) 0.0267(12)
Cu1 0.0254(4) 0.0243(4) 0.0194(4) 0.0015(3) 0.0030(3) 0.0028(3)
Cu2 0.0285(4) 0.0242(4) 0.0210(4) 0.0069(3) 0.0087(3) 0.0033(3)
Au1 0.02219(13) 0.01976(12) 0.01544(12) 0.00067(9) 0.00055(9) -0.00022(10)
Au2 0.02449(13) 0.02093(12) 0.01546(12) 0.00347(9) 0.00604(9) 0.00048(10)
Au3 0.02674(14) 0.02268(13) 0.01452(12) 0.00223(9) 0.00273(10) -0.00073(10)
Au4 0.02780(14) 0.02085(12) 0.01787(12) 0.00647(9) 0.00843(10) 0.00074(10)
Au5 0.02434(13) 0.01989(12) 0.01488(12) 0.00260(9) 0.00184(9) -0.00102(10)
Au6 0.02972(14) 0.02250(13) 0.01564(12) 0.00516(9) 0.00432(10) -0.00320(10)
Cl1 0.0508(15) 0.124(3) 0.0555(16) 0.0212(16) 0.0121(12) -0.0206(16)
Cl2 0.110(2) 0.0446(13) 0.0449(13) 0.0120(10) 0.0082(14) -0.0071(14)
Cl3 0.0806(19) 0.0555(15) 0.0606(15) 0.0261(12) 0.0117(14) 0.0105(13)
Cl4 0.092(2) 0.0483(13) 0.0509(14) 0.0150(11) 0.0160(13) 0.0164(13)
Cl5 0.166(5) 0.148(5) 0.124(4) 0.035(3) 0.052(4) 0.042(4)
Cl6 0.105(4) 0.265(8) 0.142(5) 0.062(5) 0.055(3) 0.040(4)
Cl7 0.144(3) 0.074(2) 0.071(2) 0.0204(16) 0.043(2) 0.030(2)
Cl8 0.160(5) 0.127(4) 0.117(4) 0.041(3) 0.014(3) 0.061(3)
Cl9 0.0635(15) 0.0411(12) 0.0550(14) -0.0042(10) 0.0188(11) 0.0048(11)
Cl10 0.0526(15) 0.0822(19) 0.0737(18) 0.0194(15) 0.0202(13) 0.0045(14)
Cl11 0.085(5) 0.132(7) 0.076(5) 0.015(4) 0.007(4) 0.034(5)
Cl12 0.107(5) 0.095(4) 0.054(3) 0.019(3) 0.019(3) 0.077(4)
Cl13 0.159(3) 0.138(3) 0.176(3) -0.019(2) 0.088(3) -0.039(2)
Cl14 0.159(3) 0.138(3) 0.176(3) -0.019(2) 0.088(3) -0.039(2)
C120 0.115(8) 0.134(8) 0.120(8) 0.025(6) 0.042(6) 0.032(6)
Cl15 0.159(3) 0.138(3) 0.176(3) -0.019(2) 0.088(3) -0.039(2)
Cl16 0.159(3) 0.138(3) 0.176(3) -0.019(2) 0.088(3) -0.039(2)
Cl26 0.325(17) 0.056(4) 0.147(8) 0.011(4) 0.153(10) -0.025(7)
Cl25 0.181(10) 0.087(5) 0.136(8) 0.012(5) 0.084(7) -0.007(5)
C220 0.097(11) 0.084(11) 0.106(12) 0.023(9) 0.026(9) -0.020(8)
C121 0.12(3) 0.11(2) 0.11(3) 0.05(2) 0.02(2) 0.04(2)
Cl17 0.200(10) 0.176(9) 0.180(9) 0.059(7) 0.061(7) 0.073(8)
Cl18 0.200(10) 0.176(9) 0.180(9) 0.059(7) 0.061(7) 0.073(8)

loop_
_atom_type_symbol
_atom_type_description
_atom_type_scat_dispersion_real
_atom_type_scat_dispersion_imag
_atom_type_scat_source
C C 0.0033 0.0016 'International Tables Vol C Tables 4.2.6.8 and 6.1.1.4'
H H 0.0000 0.0000 'International Tables Vol C Tables 4.2.6.8 and 6.1.1.4'
O O 0.0106 0.0060 'International Tables Vol C Tables 4.2.6.8 and 6.1.1.4'
F F 0.0171 0.0103 'International Tables Vol C Tables 4.2.6.8 and 6.1.1.4'
P P 0.1023 0.0942 'International Tables Vol C Tables 4.2.6.8 and 6.1.1.4'
Cu Cu 0.3201 1.2651 'International Tables Vol C Tables 4.2.6.8 and 6.1.1.4'
Au Au -2.0133 8.8022 'International Tables Vol C Tables 4.2.6.8 and 6.1.1.4'
Cl Cl 0.1484 0.1585 'International Tables Vol C Tables 4.2.6.8 and 6.1.1.4'

loop_
_geom_angle_atom_site_label_1
_geom_angle_atom_site_label_2
_geom_angle_atom_site_label_3
_geom_angle
C2 C1 Au1 171.7(6)
C2 C1 Cu1 74.6(4)
Au1 C1 Cu1 101.8(3)
C1 C2 C7 163.3(7)
C1 C2 Cu1 71.9(4)
C7 C2 Cu1 124.8(5)
C4 C3 Au2 170.6(6)
C4 C3 Cu1 92.5(5)
Au2 C3 Cu1 91.3(3)
C3 C4 C13 172.1(7)
C3 C4 Cu1 59.1(4)
C13 C4 Cu1 124.5(5)
C6 C5 Au3 176.4(6)
C6 C5 Cu1 86.1(5)
Au3 C5 Cu1 90.5(3)
C5 C6 C19 174.6(7)
C5 C6 Cu1 63.9(4)
C19 C6 Cu1 121.4(5)
O1 C7 C2 106.0(6)
O1 C7 C12 110.4(6)
C2 C7 C12 108.5(6)
O1 C7 C8 110.2(6)
C2 C7 C8 111.9(6)
C12 C7 C8 109.7(6)
C9 C8 C7 112.2(6)
C9 C8 H8A 109.2
C7 C8 H8A 109.2
C9 C8 H8B 109.2
C7 C8 H8B 109.2
H8A C8 H8B 107.9
C10 C9 C8 111.5(7)
C10 C9 H9A 109.3
C8 C9 H9A 109.3
C10 C9 H9B 109.3
C8 C9 H9B 109.3
H9A C9 H9B 108.0
C9 C10 C11 111.1(8)
C9 C10 H10A 109.4
C11 C10 H10A 109.4
C9 C10 H10B 109.4
C11 C10 H10B 109.4
H10A C10 H10B 108.0
C10 C11 C12 111.5(7)
C10 C11 H11A 109.3
C12 C11 H11A 109.3
C10 C11 H11B 109.3
C12 C11 H11B 109.3
H11A C11 H11B 108.0
C7 C12 C11 112.2(7)
C7 C12 H12A 109.2
C11 C12 H12A 109.2
C7 C12 H12B 109.2
C11 C12 H12B 109.2
H12A C12 H12B 107.9
O2 C13 C4 109.5(5)
O2 C13 C18 107.4(5)
C4 C13 C18 109.3(6)
O2 C13 C14 110.0(6)
C4 C13 C14 109.9(6)
C18 C13 C14 110.8(6)
C13 C14 C15 111.0(6)
C13 C14 H14A 109.4
C15 C14 H14A 109.4
C13 C14 H14B 109.4
C15 C14 H14B 109.4
H14A C14 H14B 108.0
C16 C15 C14 111.5(7)
C16 C15 H15A 109.3
C14 C15 H15A 109.3
C16 C15 H15B 109.3
C14 C15 H15B 109.3
H15A C15 H15B 108.0
C15 C16 C17 111.3(7)
C15 C16 H16A 109.4
C17 C16 H16A 109.4
C15 C16 H16B 109.4
C17 C16 H16B 109.4
H16A C16 H16B 108.0
C18 C17 C16 111.9(7)
C18 C17 H17A 109.2
C16 C17 H17A 109.2
C18 C17 H17B 109.2
C16 C17 H17B 109.2
H17A C17 H17B 107.9
C17 C18 C13 111.7(6)
C17 C18 H18A 109.3
C13 C18 H18A 109.3
C17 C18 H18B 109.3
C13 C18 H18B 109.3
H18A C18 H18B 107.9
O3 C19 C6 109.3(5)
O3 C19 C20 109.1(6)
C6 C19 C20 110.8(6)
O3 C19 C24 108.2(6)
C6 C19 C24 109.8(6)
C20 C19 C24 109.6(6)
C21 C20 C19 111.4(6)
C21 C20 H20A 109.4
C19 C20 H20A 109.4
C21 C20 H20B 109.4
C19 C20 H20B 109.4
H20A C20 H20B 108.0
C22 C21 C20 111.4(7)
C22 C21 H21A 109.4
C20 C21 H21A 109.4
C22 C21 H21B 109.4
C20 C21 H21B 109.4
H21A C21 H21B 108.0
C23 C22 C21 111.1(6)
C23 C22 H22A 109.4
C21 C22 H22A 109.4
C23 C22 H22B 109.4
C21 C22 H22B 109.4
H22A C22 H22B 108.0
C22 C23 C24 112.1(7)
C22 C23 H23A 109.2
C24 C23 H23A 109.2
C22 C23 H23B 109.2
C24 C23 H23B 109.2
H23A C23 H23B 107.9
C23 C24 C19 111.4(6)
C23 C24 H24A 109.3
C19 C24 H24A 109.3
C23 C24 H24B 109.3
C19 C24 H24B 109.3
H24A C24 H24B 108.0
C26 C25 C30 119.5(7)
C26 C25 P1 121.5(6)
C30 C25 P1 118.6(6)
C25 C26 C27 120.1(8)
C25 C26 H26 119.9
C27 C26 H26 119.9
C28 C27 C26 120.5(9)
C28 C27 H27 119.8
C26 C27 H27 119.8
C29 C28 C27 119.5(8)
C29 C28 H28 120.2
C27 C28 H28 120.2
C28 C29 C30 120.6(8)
C28 C29 H29 119.7
C30 C29 H29 119.7
C25 C30 C29 119.8(8)
C25 C30 H30 120.1
C29 C30 H30 120.1
C32 C31 C36 120.4(7)
C32 C31 P1 120.2(6)
C36 C31 P1 119.3(5)
C33 C32 C31 119.0(8)
C33 C32 H32 120.5
C31 C32 H32 120.5
C34 C33 C32 120.3(9)
C34 C33 H33 119.8
C32 C33 H33 119.8
C33 C34 C35 121.1(8)
C33 C34 H34 119.4
C35 C34 H34 119.4
C36 C35 C34 119.7(9)
C36 C35 H35 120.1
C34 C35 H35 120.1
C35 C36 C31 119.5(8)
C35 C36 H36 120.3
C31 C36 H36 120.3
C42 C37 C38 120.0(7)
C42 C37 P2 119.8(6)
C38 C37 P2 120.2(6)
C39 C38 C37 119.3(9)
C39 C38 H38 120.3
C37 C38 H38 120.3
C40 C39 C38 121.2(9)
C40 C39 H39 119.4
C38 C39 H39 119.4
C39 C40 C41 119.5(8)
C39 C40 H40 120.3
C41 C40 H40 120.3
C42 C41 C40 120.2(8)
C42 C41 H41 119.9
C40 C41 H41 119.9
C37 C42 C41 119.8(8)
C37 C42 H42 120.1
C41 C42 H42 120.1
C44 C43 C48 118.8(7)
C44 C43 P3 119.4(5)
C48 C43 P3 121.7(5)
C45 C44 C43 121.3(7)
C45 C44 H44 119.4
C43 C44 H44 119.4
C44 C45 C46 119.7(7)
C44 C45 H45 120.2
C46 C45 H45 120.2
C47 C46 C45 119.9(7)
C47 C46 H46 120.1
C45 C46 H46 120.1
C46 C47 C48 120.9(7)
C46 C47 H47 119.6
C48 C47 H47 119.6
C47 C48 C43 119.5(7)
C47 C48 H48 120.3
C43 C48 H48 120.3
C54 C49 C50 119.0(7)
C54 C49 P3 123.3(6)
C50 C49 P3 117.7(6)
C51 C50 C49 119.7(8)
C51 C50 H50 120.1
C49 C50 H50 120.1
C52 C51 C50 120.4(8)
C52 C51 H51 119.8
C50 C51 H51 119.8
C53 C52 C51 120.3(8)
C53 C52 H52 119.9
C51 C52 H52 119.9
C52 C53 C54 120.3(8)
C52 C53 H53 119.8
C54 C53 H53 119.8
C53 C54 C49 120.1(8)
C53 C54 H54 120.0
C49 C54 H54 120.0
P1 C55 P2 110.8(3)
P1 C55 H55A 109.5
P2 C55 H55A 109.5
P1 C55 H55B 109.5
P2 C55 H55B 109.5
H55A C55 H55B 108.1
P2 C56 P3 114.5(3)
P2 C56 H56A 108.6
P3 C56 H56A 108.6
P2 C56 H56B 108.6
P3 C56 H56B 108.6
H56A C56 H56B 107.6
C58 C57 Au4 173.9(6)
C58 C57 Cu2 75.5(5)
Au4 C57 Cu2 102.5(3)
C57 C58 C63 163.2(7)
C57 C58 Cu2 71.5(5)
C63 C58 Cu2 125.2(5)
C60 C59 Au5 168.4(6)
C60 C59 Cu2 93.3(5)
Au5 C59 Cu2 90.3(3)
C59 C60 C69 172.7(7)
C59 C60 Cu2 58.4(4)
C69 C60 Cu2 125.3(5)
C62 C61 Au6 176.5(6)
C62 C61 Cu2 85.3(5)
Au6 C61 Cu2 91.3(3)
C61 C62 C75 175.8(7)
C61 C62 Cu2 64.3(4)
C75 C62 Cu2 119.9(5)
O4 C63 C58 107.0(6)
O4 C63 C68 110.7(6)
C58 C63 C68 109.5(6)
O4 C63 C64 109.5(6)
C58 C63 C64 110.6(6)
C68 C63 C64 109.5(6)
C65 C64 C63 112.7(6)
C65 C64 H64A 109.0
C63 C64 H64A 109.0
C65 C64 H64B 109.0
C63 C64 H64B 109.0
H64A C64 H64B 107.8
C66 C65 C64 111.8(7)
C66 C65 H65A 109.3
C64 C65 H65A 109.3
C66 C65 H65B 109.3
C64 C65 H65B 109.3
H65A C65 H65B 107.9
C67 C66 C65 111.6(8)
C67 C66 H66A 109.3
C65 C66 H66A 109.3
C67 C66 H66B 109.3
C65 C66 H66B 109.3
H66A C66 H66B 108.0
C66 C67 C68 112.0(8)
C66 C67 H67A 109.2
C68 C67 H67A 109.2
C66 C67 H67B 109.2
C68 C67 H67B 109.2
H67A C67 H67B 107.9
C67 C68 C63 111.7(7)
C67 C68 H68A 109.3
C63 C68 H68A 109.3
C67 C68 H68B 109.3
C63 C68 H68B 109.3
H68A C68 H68B 107.9
O5 C69 C60 109.8(5)
O5 C69 C70 109.5(6)
C60 C69 C70 110.1(6)
O5 C69 C74 106.9(5)
C60 C69 C74 110.4(6)
C70 C69 C74 110.2(6)
C69 C70 C71 111.2(6)
C69 C70 H70A 109.4
C71 C70 H70A 109.4
C69 C70 H70B 109.4
C71 C70 H70B 109.4
H70A C70 H70B 108.0
C72 C71 C70 111.1(7)
C72 C71 H71A 109.4
C70 C71 H71A 109.4
C72 C71 H71B 109.4
C70 C71 H71B 109.4
H71A C71 H71B 108.0
C71 C72 C73 111.4(7)
C71 C72 H72A 109.3
C73 C72 H72A 109.3
C71 C72 H72B 109.3
C73 C72 H72B 109.3
H72A C72 H72B 108.0
C72 C73 C74 111.2(7)
C72 C73 H73A 109.4
C74 C73 H73A 109.4
C72 C73 H73B 109.4
C74 C73 H73B 109.4
H73A C73 H73B 108.0
C69 C74 C73 110.9(6)
C69 C74 H74A 109.5
C73 C74 H74A 109.5
C69 C74 H74B 109.5
C73 C74 H74B 109.5
H74A C74 H74B 108.1
O6 C75 C62 109.5(5)
O6 C75 C80 106.7(6)
C62 C75 C80 111.1(6)
O6 C75 C76 109.1(6)
C62 C75 C76 110.3(6)
C80 C75 C76 110.1(6)
C77 C76 C75 112.3(6)
C77 C76 H76A 109.2
C75 C76 H76A 109.2
C77 C76 H76B 109.2
C75 C76 H76B 109.2
H76A C76 H76B 107.9
C76 C77 C78 111.6(7)
C76 C77 H77A 109.3
C78 C77 H77A 109.3
C76 C77 H77B 109.3
C78 C77 H77B 109.3
H77A C77 H77B 108.0
C79 C78 C77 110.8(6)
C79 C78 H78A 109.5
C77 C78 H78A 109.5
C79 C78 H78B 109.5
C77 C78 H78B 109.5
H78A C78 H78B 108.1
C78 C79 C80 111.8(7)
C78 C79 H79A 109.3
C80 C79 H79A 109.3
C78 C79 H79B 109.3
C80 C79 H79B 109.3
H79A C79 H79B 107.9
C75 C80 C79 112.4(6)
C75 C80 H80A 109.1
C79 C80 H80A 109.1
C75 C80 H80B 109.1
C79 C80 H80B 109.1
H80A C80 H80B 107.9
C86 C81 C82 118.3(7)
C86 C81 P4 120.0(6)
C82 C81 P4 121.5(6)
C83 C82 C81 120.1(8)
C83 C82 H82 119.9
C81 C82 H82 119.9
C84 C83 C82 121.0(9)
C84 C83 H83 119.5
C82 C83 H83 119.5
C83 C84 C85 119.9(8)
C83 C84 H84 120.1
C85 C84 H84 120.1
C84 C85 C86 119.7(8)
C84 C85 H85 120.2
C86 C85 H85 120.2
C85 C86 C81 121.0(9)
C85 C86 H86 119.5
C81 C86 H86 119.5
C88 C87 C92 120.2(7)
C88 C87 P4 119.8(6)
C92 C87 P4 119.9(6)
C87 C88 C89 119.6(8)
C87 C88 H88 120.2
C89 C88 H88 120.2
C88 C89 C90 120.2(8)
C88 C89 H89 119.9
C90 C89 H89 119.9
C91 C90 C89 119.8(8)
C91 C90 H90 120.1
C89 C90 H90 120.1
C90 C91 C92 121.0(8)
C90 C91 H91 119.5
C92 C91 H91 119.5
C91 C92 C87 119.1(8)
C91 C92 H92 120.5
C87 C92 H92 120.5
C94 C93 C98 120.1(7)
C94 C93 P5 119.5(6)
C98 C93 P5 120.3(6)
C95 C94 C93 120.1(8)
C95 C94 H94 120.0
C93 C94 H94 120.0
C94 C95 C96 119.5(9)
C94 C95 H95 120.2
C96 C95 H95 120.2
C97 C96 C95 120.5(9)
C97 C96 H96 119.8
C95 C96 H96 119.8
C96 C97 C98 120.0(9)
C96 C97 H97 120.0
C98 C97 H97 120.0
C97 C98 C93 119.8(8)
C97 C98 H98 120.1
C93 C98 H98 120.1
C100 C99 C104 118.0(8)
C100 C99 P6 119.3(7)
C104 C99 P6 122.7(7)
C99 C100 C101 120.9(10)
C99 C100 H100 119.6
C101 C100 H100 119.6
C102 C101 C100 120.5(10)
C102 C101 H101 119.8
C100 C101 H101 119.8
C101 C102 C103 119.7(9)
C101 C102 H102 120.1
C103 C102 H102 120.1
C102 C103 C104 119.9(10)
C102 C103 H103 120.1
C104 C103 H103 120.1
C99 C104 C103 121.0(10)
C99 C104 H104 119.5
C103 C104 H104 119.5
C110 C105 C106 120.0(7)
C110 C105 P6 121.0(6)
C106 C105 P6 118.8(5)
C107 C106 C105 120.2(7)
C107 C106 H106 119.9
C105 C106 H106 119.9
C106 C107 C108 120.2(8)
C106 C107 H107 119.9
C108 C107 H107 119.9
C109 C108 C107 119.3(8)
C109 C108 H108 120.3
C107 C108 H108 120.3
C110 C109 C108 121.0(7)
C110 C109 H109 119.5
C108 C109 H109 119.5
C109 C110 C105 119.2(8)
C109 C110 H110 120.4
C105 C110 H110 120.4
P5 C111 P6 115.0(3)
P5 C111 H11C 108.5
P6 C111 H11C 108.5
P5 C111 H11D 108.5
P6 C111 H11D 108.5
H11C C111 H11D 107.5
P5 C112 P4 110.8(3)
P5 C112 H11E 109.5
P4 C112 H11E 109.5
P5 C112 H11F 109.5
P4 C112 H11F 109.5
H11E C112 H11F 108.1
Cl1 C113 Cl2 111.3(5)
Cl1 C113 H11G 109.4
Cl2 C113 H11G 109.4
Cl1 C113 H11H 109.4
Cl2 C113 H11H 109.4
H11G C113 H11H 108.0
Cl4 C114 Cl3 111.5(6)
Cl4 C114 H11I 109.3
Cl3 C114 H11I 109.3
Cl4 C114 H11J 109.3
Cl3 C114 H11J 109.3
H11I C114 H11J 108.0
Cl6 C115 Cl5 114.5(8)
Cl6 C115 H11K 108.6
Cl5 C115 H11K 108.6
Cl6 C115 H11L 108.6
Cl5 C115 H11L 108.6
H11K C115 H11L 107.6
Cl8 C116 Cl7 117.9(8)
Cl8 C116 H11M 107.8
Cl7 C116 H11M 107.8
Cl8 C116 H11N 107.8
Cl7 C116 H11N 107.8
H11M C116 H11N 107.2
Cl10 C117 Cl9 111.9(5)
Cl10 C117 H11O 109.2
Cl9 C117 H11O 109.2
Cl10 C117 H11P 109.2
Cl9 C117 H11P 109.2
H11O C117 H11P 107.9
Cl12 C118 Cl11 109.8(17)
Cl12 C118 H11Q 109.7
Cl11 C118 H11Q 109.7
Cl12 C118 H11R 109.7
Cl11 C118 H11R 109.7
H11Q C118 H11R 108.2
Cl13 C119 Cl14 113.8(9)
Cl13 C119 H11S 108.8
Cl14 C119 H11S 108.8
Cl13 C119 H11T 108.8
Cl14 C119 H11T 108.8
H11S C119 H11T 107.7
C7 O1 H1O 109.4
C13 O2 H2O 109.1
C19 O3 H3O 109.3
C63 O4 H4O 109.0
C69 O5 H5O 109.0
C75 O6 H6O 109.1
C31 P1 C25 105.9(3)
C31 P1 C55 103.9(3)
C25 P1 C55 106.3(3)
C31 P1 Au1 117.1(2)
C25 P1 Au1 114.6(2)
C55 P1 Au1 108.0(2)
C37 P2 C56 103.8(3)
C37 P2 C55 105.7(3)
C56 P2 C55 105.9(3)
C37 P2 Au2 113.7(2)
C56 P2 Au2 114.7(2)
C55 P2 Au2 112.1(2)
C49 P3 C43 108.1(3)
C49 P3 C56 104.2(3)
C43 P3 C56 104.0(3)
C49 P3 Au3 114.2(2)
C43 P3 Au3 110.9(2)
C56 P3 Au3 114.7(2)
C87 P4 C81 105.4(3)
C87 P4 C112 104.7(3)
C81 P4 C112 106.1(3)
C87 P4 Au4 116.3(2)
C81 P4 Au4 115.9(2)
C112 P4 Au4 107.3(2)
C93 P5 C111 105.4(3)
C93 P5 C112 105.1(3)
C111 P5 C112 105.6(3)
C93 P5 Au5 113.2(2)
C111 P5 Au5 114.0(2)
C112 P5 Au5 112.8(2)
C99 P6 C105 106.2(4)
C99 P6 C111 103.1(3)
C105 P6 C111 105.1(3)
C99 P6 Au6 117.6(2)
C105 P6 Au6 109.9(2)
C111 P6 Au6 114.0(2)
F2 P7 F1 90.2(3)
F2 P7 F3 90.3(3)
F1 P7 F3 90.9(3)
F2 P7 F5 179.6(3)
F1 P7 F5 90.1(3)
F3 P7 F5 89.9(3)
F2 P7 F4 89.6(3)
F1 P7 F4 179.4(3)
F3 P7 F4 89.6(2)
F5 P7 F4 90.1(3)
F2 P7 F6 89.7(3)
F1 P7 F6 89.3(3)
F3 P7 F6 179.8(3)
F5 P7 F6 90.1(3)
F4 P7 F6 90.2(3)
F8 P8 F7 88.0(10)
F8 P8 F12 93.8(8)
F7 P8 F12 90.3(5)
F8 P8 F10 89.4(8)
F7 P8 F10 177.3(9)
F12 P8 F10 90.2(5)
F8 P8 F9 94.0(8)
F7 P8 F9 88.5(5)
F12 P8 F9 172.1(6)
F10 P8 F9 91.4(4)
F8 P8 F11 175.1(9)
F7 P8 F11 96.9(9)
F12 P8 F11 86.2(5)
F10 P8 F11 85.7(6)
F9 P8 F11 86.2(5)
C1 Cu1 C2 33.6(3)
C1 Cu1 C3 110.6(3)
C2 Cu1 C3 138.7(2)
C1 Cu1 C5 136.4(3)
C2 Cu1 C5 116.0(3)
C3 Cu1 C5 105.2(3)
C1 Cu1 C6 141.9(3)
C2 Cu1 C6 109.3(2)
C3 Cu1 C6 107.0(2)
C5 Cu1 C6 30.0(2)
C1 Cu1 C4 111.1(2)
C2 Cu1 C4 124.9(2)
C3 Cu1 C4 28.4(2)
C5 Cu1 C4 112.2(2)
C6 Cu1 C4 99.1(2)
C1 Cu1 Au3 107.69(19)
C2 Cu1 Au3 111.96(19)
C3 Cu1 Au3 96.72(16)
C5 Cu1 Au3 43.02(18)
C6 Cu1 Au3 73.00(17)
C4 Cu1 Au3 121.27(16)
C1 Cu1 Au2 95.40(19)
C2 Cu1 Au2 127.93(17)
C3 Cu1 Au2 42.59(17)
C5 Cu1 Au2 94.59(18)
C6 Cu1 Au2 116.70(17)
C4 Cu1 Au2 70.79(16)
Au3 Cu1 Au2 63.199(18)
C1 Cu1 Au1 37.84(19)
C2 Cu1 Au1 71.25(17)
C3 Cu1 Au1 79.11(17)
C5 Cu1 Au1 134.65(18)
C6 Cu1 Au1 164.01(17)
C4 Cu1 Au1 92.96(15)
Au3 Cu1 Au1 91.80(2)
Au2 Cu1 Au1 57.755(16)
C57 Cu2 C61 138.6(3)
C57 Cu2 C58 32.9(3)
C61 Cu2 C58 119.4(3)
C57 Cu2 C59 109.3(3)
C61 Cu2 C59 105.1(3)
C58 Cu2 C59 135.5(3)
C57 Cu2 C62 143.4(3)
C61 Cu2 C62 30.4(2)
C58 Cu2 C62 111.5(2)
C59 Cu2 C62 106.4(2)
C57 Cu2 C60 108.0(2)
C61 Cu2 C60 113.2(2)
C58 Cu2 C60 120.2(2)
C59 Cu2 C60 28.4(2)
C62 Cu2 C60 99.5(2)
C57 Cu2 Au5 95.44(18)
C61 Cu2 Au5 94.47(18)
C58 Cu2 Au5 127.81(18)
C59 Cu2 Au5 42.75(17)
C62 Cu2 Au5 116.60(17)
C60 Cu2 Au5 70.76(16)
C57 Cu2 Au6 110.03(19)
C61 Cu2 Au6 42.44(18)
C58 Cu2 Au6 115.64(18)
C59 Cu2 Au6 97.03(17)
C62 Cu2 Au6 72.88(16)
C60 Cu2 Au6 122.00(16)
Au5 Cu2 Au6 63.604(18)
C57 Cu2 Au4 37.58(18)
C61 Cu2 Au4 135.31(18)
C58 Cu2 Au4 70.39(17)
C59 Cu2 Au4 78.93(18)
C62 Cu2 Au4 165.28(17)
C60 Cu2 Au4 91.51(15)
Au5 Cu2 Au4 57.946(16)
Au6 Cu2 Au4 93.01(2)
C1 Au1 P1 173.1(2)
C1 Au1 Au2 97.68(19)
P1 Au1 Au2 81.51(4)
C1 Au1 Cu1 40.36(19)
P1 Au1 Cu1 138.94(5)
Au2 Au1 Cu1 57.515(16)
C3 Au2 P2 173.81(18)
C3 Au2 Cu1 46.15(19)
P2 Au2 Cu1 137.52(5)
C3 Au2 Au1 86.36(18)
P2 Au2 Au1 91.60(4)
Cu1 Au2 Au1 64.730(17)
C3 Au2 Au3 95.16(18)
P2 Au2 Au3 90.78(4)
Cu1 Au2 Au3 58.161(17)
Au1 Au2 Au3 92.952(10)
C5 Au3 P3 176.5(2)
C5 Au3 Cu1 46.48(19)
P3 Au3 Cu1 132.69(5)
C5 Au3 Au2 93.3(2)
P3 Au3 Au2 88.29(4)
Cu1 Au3 Au2 58.639(17)
C57 Au4 P4 173.5(2)
C57 Au4 Au5 96.68(19)
P4 Au4 Au5 82.17(5)
C57 Au4 Cu2 39.97(19)
P4 Au4 Cu2 138.82(5)
Au5 Au4 Cu2 56.800(16)
C59 Au5 P5 172.99(19)
C59 Au5 Cu2 47.0(2)
P5 Au5 Cu2 137.10(5)
C59 Au5 Au4 86.7(2)
P5 Au5 Au4 90.84(5)
Cu2 Au5 Au4 65.254(17)
C59 Au5 Au6 95.94(18)
P5 Au5 Au6 90.78(4)
Cu2 Au5 Au6 58.506(18)
Au4 Au5 Au6 94.331(10)
C61 Au6 P6 174.9(2)
C61 Au6 Cu2 46.29(18)
P6 Au6 Cu2 130.52(5)
C61 Au6 Au5 92.52(19)
P6 Au6 Au5 87.72(4)
Cu2 Au6 Au5 57.890(17)
Cl15 C120 Cl16 112.1(13)
Cl15 C120 H12C 109.2
Cl16 C120 H12C 109.2
Cl15 C120 H12D 109.2
Cl16 C120 H12D 109.2
H12C C120 H12D 107.9
Cl25 C220 Cl26 107.5(17)
Cl25 C220 H22C 110.2
Cl26 C220 H22C 110.2
Cl25 C220 H22D 110.2
Cl26 C220 H22D 110.2
H22C C220 H22D 108.5
Cl17 C121 Cl18 117.7(11)
Cl17 C121 H12E 107.9
Cl18 C121 H12E 107.9
Cl17 C121 H12F 107.9
Cl18 C121 H12F 107.9
H12E C121 H12F 107.2

loop_
_geom_bond_atom_site_label_1
_geom_bond_atom_site_label_2
_geom_bond_distance
C1 C2 1.229(10)
C1 Au1 1.999(7)
C1 Cu1 2.111(7)
C2 C7 1.486(9)
C2 Cu1 2.141(7)
C3 C4 1.191(9)
C3 Au2 2.014(6)
C3 Cu1 2.146(7)
C4 C13 1.492(9)
C4 Cu1 2.499(7)
C5 C6 1.194(10)
C5 Au3 2.020(7)
C5 Cu1 2.147(7)
C6 C19 1.487(9)
C6 Cu1 2.384(7)
C7 O1 1.446(8)
C7 C12 1.521(10)
C7 C8 1.528(10)
C8 C9 1.517(11)
C8 H8A 0.9900
C8 H8B 0.9900
C9 C10 1.500(13)
C9 H9A 0.9900
C9 H9B 0.9900
C10 C11 1.505(14)
C10 H10A 0.9900
C10 H10B 0.9900
C11 C12 1.525(12)
C11 H11A 0.9900
C11 H11B 0.9900
C12 H12A 0.9900
C12 H12B 0.9900
C13 O2 1.443(8)
C13 C18 1.519(10)
C13 C14 1.525(10)
C14 C15 1.527(11)
C14 H14A 0.9900
C14 H14B 0.9900
C15 C16 1.520(13)
C15 H15A 0.9900
C15 H15B 0.9900
C16 C17 1.522(13)
C16 H16A 0.9900
C16 H16B 0.9900
C17 C18 1.516(11)
C17 H17A 0.9900
C17 H17B 0.9900
C18 H18A 0.9900
C18 H18B 0.9900
C19 O3 1.433(8)
C19 C20 1.536(10)
C19 C24 1.537(10)
C20 C21 1.528(11)
C20 H20A 0.9900
C20 H20B 0.9900
C21 C22 1.519(11)
C21 H21A 0.9900
C21 H21B 0.9900
C22 C23 1.513(11)
C22 H22A 0.9900
C22 H22B 0.9900
C23 C24 1.515(11)
C23 H23A 0.9900
C23 H23B 0.9900
C24 H24A 0.9900
C24 H24B 0.9900
C25 C26 1.376(11)
C25 C30 1.383(10)
C25 P1 1.812(7)
C26 C27 1.383(12)
C26 H26 0.9500
C27 C28 1.378(14)
C27 H27 0.9500
C28 C29 1.365(14)
C28 H28 0.9500
C29 C30 1.391(11)
C29 H29 0.9500
C30 H30 0.9500
C31 C32 1.389(10)
C31 C36 1.406(10)
C31 P1 1.807(7)
C32 C33 1.382(12)
C32 H32 0.9500
C33 C34 1.374(15)
C33 H33 0.9500
C34 C35 1.380(15)
C34 H34 0.9500
C35 C36 1.372(11)
C35 H35 0.9500
C36 H36 0.9500
C37 C42 1.376(10)
C37 C38 1.377(11)
C37 P2 1.811(7)
C38 C39 1.375(13)
C38 H38 0.9500
C39 C40 1.357(15)
C39 H39 0.9500
C40 C41 1.377(14)
C40 H40 0.9500
C41 C42 1.376(11)
C41 H41 0.9500
C42 H42 0.9500
C43 C44 1.377(10)
C43 C48 1.399(10)
C43 P3 1.810(7)
C44 C45 1.376(11)
C44 H44 0.9500
C45 C46 1.379(12)
C45 H45 0.9500
C46 C47 1.370(12)
C46 H46 0.9500
C47 C48 1.382(11)
C47 H47 0.9500
C48 H48 0.9500
C49 C54 1.382(11)
C49 C50 1.396(11)
C49 P3 1.804(7)
C50 C51 1.374(11)
C50 H50 0.9500
C51 C52 1.366(13)
C51 H51 0.9500
C52 C53 1.362(13)
C52 H52 0.9500
C53 C54 1.378(11)
C53 H53 0.9500
C54 H54 0.9500
C55 P1 1.826(7)
C55 P2 1.836(7)
C55 H55A 0.9900
C55 H55B 0.9900
C56 P2 1.826(6)
C56 P3 1.837(7)
C56 H56A 0.9900
C56 H56B 0.9900
C57 C58 1.211(10)
C57 Au4 2.007(7)
C57 Cu2 2.113(7)
C58 C63 1.486(9)
C58 Cu2 2.157(7)
C59 C60 1.207(9)
C59 Au5 2.010(6)
C59 Cu2 2.163(7)
C60 C69 1.480(9)
C60 Cu2 2.537(7)
C61 C62 1.212(10)
C61 Au6 2.011(7)
C61 Cu2 2.155(6)
C62 C75 1.491(9)
C62 Cu2 2.384(7)
C63 O4 1.423(9)
C63 C68 1.531(10)
C63 C64 1.540(10)
C64 C65 1.511(11)
C64 H64A 0.9900
C64 H64B 0.9900
C65 C66 1.496(13)
C65 H65A 0.9900
C65 H65B 0.9900
C66 C67 1.495(15)
C66 H66A 0.9900
C66 H66B 0.9900
C67 C68 1.519(13)
C67 H67A 0.9900
C67 H67B 0.9900
C68 H68A 0.9900
C68 H68B 0.9900
C69 O5 1.438(8)
C69 C70 1.525(10)
C69 C74 1.526(10)
C70 C71 1.529(11)
C70 H70A 0.9900
C70 H70B 0.9900
C71 C72 1.517(13)
C71 H71A 0.9900
C71 H71B 0.9900
C72 C73 1.521(12)
C72 H72A 0.9900
C72 H72B 0.9900
C73 C74 1.526(10)
C73 H73A 0.9900
C73 H73B 0.9900
C74 H74A 0.9900
C74 H74B 0.9900
C75 O6 1.426(9)
C75 C80 1.523(10)
C75 C76 1.533(10)
C76 C77 1.512(11)
C76 H76A 0.9900
C76 H76B 0.9900
C77 C78 1.523(11)
C77 H77A 0.9900
C77 H77B 0.9900
C78 C79 1.509(11)
C78 H78A 0.9900
C78 H78B 0.9900
C79 C80 1.524(11)
C79 H79A 0.9900
C79 H79B 0.9900
C80 H80A 0.9900
C80 H80B 0.9900
C81 C86 1.386(11)
C81 C82 1.391(11)
C81 P4 1.806(7)
C82 C83 1.373(12)
C82 H82 0.9500
C83 C84 1.366(13)
C83 H83 0.9500
C84 C85 1.372(14)
C84 H84 0.9500
C85 C86 1.380(12)
C85 H85 0.9500
C86 H86 0.9500
C87 C88 1.388(10)
C87 C92 1.402(10)
C87 P4 1.796(7)
C88 C89 1.389(11)
C88 H88 0.9500
C89 C90 1.395(14)
C89 H89 0.9500
C90 C91 1.371(14)
C90 H90 0.9500
C91 C92 1.388(12)
C91 H91 0.9500
C92 H92 0.9500
C93 C94 1.386(11)
C93 C98 1.387(11)
C93 P5 1.811(7)
C94 C95 1.383(13)
C94 H94 0.9500
C95 C96 1.393(16)
C95 H95 0.9500
C96 C97 1.374(15)
C96 H96 0.9500
C97 C98 1.387(12)
C97 H97 0.9500
C98 H98 0.9500
C99 C100 1.362(13)
C99 C104 1.375(13)
C99 P6 1.814(7)
C100 C101 1.393(13)
C100 H100 0.9500
C101 C102 1.347(16)
C101 H101 0.9500
C102 C103 1.364(15)
C102 H102 0.9500
C103 C104 1.387(13)
C103 H103 0.9500
C104 H104 0.9500
C105 C110 1.390(10)
C105 C106 1.393(10)
C105 P6 1.817(8)
C106 C107 1.371(11)
C106 H106 0.9500
C107 C108 1.392(12)
C107 H107 0.9500
C108 C109 1.383(13)
C108 H108 0.9500
C109 C110 1.380(12)
C109 H109 0.9500
C110 H110 0.9500
C111 P5 1.820(6)
C111 P6 1.831(7)
C111 H11C 0.9900
C111 H11D 0.9900
C112 P5 1.829(7)
C112 P4 1.832(7)
C112 H11E 0.9900
C112 H11F 0.9900
C113 Cl1 1.732(9)
C113 Cl2 1.746(9)
C113 H11G 0.9900
C113 H11H 0.9900
C114 Cl4 1.751(11)
C114 Cl3 1.759(10)
C114 H11I 0.9900
C114 H11J 0.9900
C115 Cl6 1.653(16)
C115 Cl5 1.840(15)
C115 H11K 0.9900
C115 H11L 0.9900
C116 Cl8 1.545(12)
C116 Cl7 1.812(12)
C116 H11M 0.9900
C116 H11N 0.9900
C117 Cl10 1.739(10)
C117 Cl9 1.758(10)
C117 H11O 0.9900
C117 H11P 0.9900
C118 Cl12 1.73(2)
C118 Cl11 1.82(3)
C118 H11Q 0.9900
C118 H11R 0.9900
C119 Cl13 1.661(12)
C119 Cl14 1.747(12)
C119 H11S 0.9900
C119 H11T 0.9900
O1 H1O 0.8501
O2 H2O 0.8499
O3 H3O 0.8499
O4 H4O 0.8500
O5 H5O 0.8500
O6 H6O 0.8499
F1 P7 1.593(5)
F2 P7 1.589(5)
F3 P7 1.596(5)
F4 P7 1.602(5)
F5 P7 1.601(6)
F6 P7 1.604(5)
F7 P8 1.517(8)
F8 P8 1.483(11)
F9 P8 1.565(7)
F10 P8 1.561(7)
F11 P8 1.603(9)
F12 P8 1.559(7)
P1 Au1 2.2743(16)
P2 Au2 2.2699(16)
P3 Au3 2.2770(16)
P4 Au4 2.2706(16)
P5 Au5 2.2730(16)
P6 Au6 2.2826(17)
Cu1 Au3 2.9605(9)
Cu1 Au2 2.9757(9)
Cu1 Au1 3.1901(8)
Cu2 Au5 2.9602(8)
Cu2 Au6 2.9800(9)
Cu2 Au4 3.2128(8)
Au1 Au2 2.9836(4)
Au2 Au3 3.1105(4)
Au4 Au5 2.9983(4)
Au5 Au6 3.1304(4)
C120 Cl15 1.696(9)
C120 Cl16 1.705(9)
C120 H12C 0.9900
C120 H12D 0.9900
Cl26 C220 1.79(2)
Cl25 C220 1.75(2)
C220 H22C 0.9900
C220 H22D 0.9900
C121 Cl17 1.691(9)
C121 Cl18 1.698(9)
C121 H12E 0.9900
C121 H12F 0.9900
